data_4300979
loop_
_publ_author_name
'Bacchi, Alessia'
'Bosetti, Elsa'
'Carcelli, Mauro'
'Pelagatti, Paolo'
'Rogolino, Dominga'
'Pelizzi, Giancarlo'

_publ_section_title
;
 "Venetian Blinds" Mechanism of Solvation/Desolvation in Palladium(II)
 Wheel-and-Axle Organic--Inorganic Diols
;
_journal_coden_ASTM INOCAJ
_journal_issue 2
_journal_name_full 'Inorganic Chemistry'
_journal_page_first 431
_journal_page_last 442
_journal_paper_doi 10.1021/ic048896m
_journal_volume 44
_journal_year 2005
_chemical_formula_sum 'C36 H30 Cl2 N2 O2 Pd'
_chemical_formula_weight 699.92
_space_group_IT_number 14
_symmetry_cell_setting monoclinic
_symmetry_space_group_name_Hall '-P 2yn'
_symmetry_space_group_name_H-M 'P 1 21/n 1'
_cell_angle_alpha 90.00
_cell_angle_beta 95.584(2)
_cell_angle_gamma 90.00
_cell_formula_units_Z 4
_cell_length_a 10.736(2)
_cell_length_b 17.410(2)
_cell_length_c 16.933(2)
_cell_measurement_temperature 293(2)
_cell_volume 3150.0(8)
_diffrn_ambient_temperature 293(2)
_exptl_crystal_density_diffrn 1.476
_cod_duplicate_entry 4308392
_cod_depositor_comments
;
The following automatic conversions were performed:

'_symmetry_cell_setting' tag value 'mmonoclinic' was replaced with
'monoclinic' value.

Automatic conversion script
Id: cif_fix_values 1646 2011-03-28 12:23:43Z adriana 
;
_cod_original_sg_symbol_H-M 'P 21/n'
_cod_database_code 4300979

loop_
_symmetry_equiv_pos_as_xyz
'x, y, z'
'-x+1/2, y+1/2, -z+1/2'
'-x, -y, -z'
'x-1/2, -y-1/2, z-1/2'

loop_
_atom_site_label
_atom_site_type_symbol
_atom_site_fract_x
_atom_site_fract_y
_atom_site_fract_z
_atom_site_U_iso_or_equiv
_atom_site_adp_type
_atom_site_occupancy
_atom_site_symmetry_multiplicity
_atom_site_calc_flag
_atom_site_refinement_flags
_atom_site_disorder_assembly
_atom_site_disorder_group
Pd Pd 0.47987(3) 0.09345(2) 0.13599(2) 0.04072(13) Uani 1 1 d . . .
Cl1 Cl 0.58151(12) 0.20798(7) 0.13562(13) 0.0978(7) Uani 1 1 d . . .
Cl2 Cl 0.37615(11) -0.02117(7) 0.13655(10) 0.0732(5) Uani 1 1 d . . .
N1 N 0.6437(3) 0.03667(19) 0.1359(2) 0.0362(9) Uani 1 1 d . . .
N2 N 0.3171(3) 0.15014(19) 0.1423(2) 0.0393(9) Uani 1 1 d . . .
O1 O 1.0802(3) -0.01565(19) 0.1086(2) 0.0483(10) Uani 1 1 d . . .
O2 O -0.1256(3) 0.1966(2) 0.1310(3) 0.0632(12) Uani 1 1 d . . .
C1 C 1.0144(4) -0.0651(2) 0.1575(3) 0.0348(11) Uani 1 1 d . . .
C2 C 0.8795(4) -0.0324(2) 0.1473(3) 0.0343(11) Uani 1 1 d . . .
C3 C 0.8352(4) 0.0089(3) 0.0819(3) 0.0411(12) Uani 1 1 d . . .
C4 C 0.7186(4) 0.0417(3) 0.0777(3) 0.0453(13) Uani 1 1 d . . .
C5 C 0.6834(5) -0.0067(3) 0.1980(3) 0.0468(13) Uani 1 1 d . . .
C6 C 0.7999(4) -0.0403(3) 0.2066(3) 0.0490(14) Uani 1 1 d . . .
C7 C 1.0654(4) -0.0582(2) 0.2449(3) 0.0363(11) Uani 1 1 d . . .
C8 C 1.1056(6) 0.0119(3) 0.2759(4) 0.0627(18) Uani 1 1 d . . .
C9 C 1.1443(6) 0.0208(4) 0.3543(5) 0.081(2) Uani 1 1 d . . .
C10 C 1.1427(7) -0.0402(5) 0.4044(4) 0.089(2) Uani 1 1 d . . .
C11 C 1.1044(7) -0.1098(4) 0.3753(4) 0.080(2) Uani 1 1 d . . .
C12 C 1.0669(5) -0.1178(3) 0.2969(3) 0.0549(15) Uani 1 1 d . . .
C13 C 1.0202(4) -0.1483(2) 0.1267(3) 0.0385(12) Uani 1 1 d . . .
C14 C 1.1292(5) -0.1742(3) 0.1000(3) 0.0517(15) Uani 1 1 d . . .
C15 C 1.1416(7) -0.2486(4) 0.0746(4) 0.0670(19) Uani 1 1 d . . .
C16 C 1.0456(6) -0.2997(3) 0.0760(4) 0.0692(17) Uani 1 1 d . . .
C17 C 0.9379(7) -0.2745(4) 0.1036(4) 0.075(2) Uani 1 1 d . . .
C18 C 0.9243(5) -0.1999(3) 0.1280(4) 0.0557(16) Uani 1 1 d . . .
C19 C -0.0441(4) 0.2477(2) 0.1769(3) 0.0413(12) Uani 1 1 d . . .
C20 C 0.0871(4) 0.2168(2) 0.1641(3) 0.0370(11) Uani 1 1 d . . .
C21 C 0.1088(5) 0.1810(3) 0.0950(3) 0.0463(14) Uani 1 1 d . . .
C22 C 0.2232(5) 0.1486(3) 0.0863(3) 0.0473(13) Uani 1 1 d . . .
C23 C 0.2998(5) 0.1880(3) 0.2097(4) 0.0488(14) Uani 1 1 d . . .
C24 C 0.1861(4) 0.2209(3) 0.2212(3) 0.0487(14) Uani 1 1 d . . .
C25 C -0.0639(4) 0.2431(3) 0.2649(3) 0.0475(13) Uani 1 1 d . . .
C26 C -0.0401(5) 0.3037(4) 0.3154(4) 0.0578(15) Uani 1 1 d . . .
C27 C -0.0485(6) 0.2971(5) 0.3958(4) 0.080(2) Uani 1 1 d . . .
C28 C -0.0808(8) 0.2302(6) 0.4263(6) 0.109(3) Uani 1 1 d . . .
C29 C -0.1073(8) 0.1687(5) 0.3782(7) 0.114(4) Uani 1 1 d . . .
C30 C -0.0987(6) 0.1741(4) 0.2971(6) 0.082(2) Uani 1 1 d . . .
C31 C -0.0633(4) 0.3302(3) 0.1444(3) 0.0389(11) Uani 1 1 d . . .
C32 C 0.0320(5) 0.3817(3) 0.1407(4) 0.0582(15) Uani 1 1 d . . .
C33 C 0.0090(7) 0.4555(4) 0.1133(4) 0.0672(18) Uani 1 1 d . . .
C34 C -0.1076(6) 0.4783(4) 0.0883(4) 0.0646(17) Uani 1 1 d . . .
C35 C -0.2040(6) 0.4287(3) 0.0908(4) 0.0635(17) Uani 1 1 d . . .
C36 C -0.1815(5) 0.3552(3) 0.1192(3) 0.0490(14) Uani 1 1 d . . .
H1O H 1.145(4) -0.022(2) 0.120(2) 0.022(14) Uiso 1 1 d . . .
H2O H -0.188(4) 0.205(3) 0.142(3) 0.048(17) Uiso 1 1 d . . .
H3 H 0.878(3) 0.0154(19) 0.041(2) 0.027(11) Uiso 1 1 d . . .
H4 H 0.690(3) 0.0717(18) 0.037(2) 0.021(11) Uiso 1 1 d . . .
H5 H 0.630(5) -0.010(3) 0.232(3) 0.070(17) Uiso 1 1 d . . .
H6 H 0.819(3) -0.069(2) 0.249(2) 0.029(12) Uiso 1 1 d . . .
H8 H 1.107(4) 0.045(2) 0.248(3) 0.030(15) Uiso 1 1 d . . .
H9 H 1.164(5) 0.064(3) 0.369(3) 0.058(18) Uiso 1 1 d . . .
H10 H 1.159(5) -0.038(3) 0.454(3) 0.069(19) Uiso 1 1 d . . .
H11 H 1.098(6) -0.152(3) 0.404(4) 0.11(3) Uiso 1 1 d . . .
H12 H 1.048(4) -0.163(2) 0.281(2) 0.037(14) Uiso 1 1 d . . .
H14 H 1.186(3) -0.147(2) 0.095(2) 0.017(12) Uiso 1 1 d . . .
H15 H 1.202(4) -0.265(3) 0.064(3) 0.043(16) Uiso 1 1 d . . .
H16 H 1.058(4) -0.352(3) 0.058(3) 0.071(16) Uiso 1 1 d . . .
H17 H 0.878(5) -0.302(3) 0.103(3) 0.07(2) Uiso 1 1 d . . .
H18 H 0.862(4) -0.183(3) 0.145(3) 0.060(18) Uiso 1 1 d . . .
H21 H 0.054(3) 0.1749(19) 0.060(2) 0.016(11) Uiso 1 1 d . . .
H22 H 0.238(4) 0.124(2) 0.042(2) 0.041(13) Uiso 1 1 d . . .
H23 H 0.361(5) 0.188(3) 0.242(3) 0.071(19) Uiso 1 1 d . . .
H24 H 0.184(4) 0.245(2) 0.266(3) 0.039(14) Uiso 1 1 d . . .
H26 H -0.019(4) 0.348(2) 0.296(2) 0.040(14) Uiso 1 1 d . . .
H27 H -0.027(4) 0.336(3) 0.429(3) 0.056(18) Uiso 1 1 d . . .
H28 H -0.080(6) 0.224(3) 0.478(4) 0.11(3) Uiso 1 1 d . . .
H29 H -0.120(5) 0.126(3) 0.397(3) 0.08(2) Uiso 1 1 d . . .
H30 H -0.118(4) 0.136(3) 0.264(3) 0.056(18) Uiso 1 1 d . . .
H32 H 0.107(4) 0.374(2) 0.167(2) 0.033(13) Uiso 1 1 d . . .
H33 H 0.065(5) 0.488(3) 0.115(3) 0.08(2) Uiso 1 1 d . . .
H34 H -0.124(4) 0.524(3) 0.072(3) 0.051(15) Uiso 1 1 d . . .
H35 H -0.281(5) 0.444(3) 0.075(3) 0.067(17) Uiso 1 1 d . . .
H36 H -0.240(4) 0.324(2) 0.116(3) 0.045(15) Uiso 1 1 d . . .

loop_
_atom_site_aniso_label
_atom_site_aniso_U_11
_atom_site_aniso_U_22
_atom_site_aniso_U_33
_atom_site_aniso_U_23
_atom_site_aniso_U_13
_atom_site_aniso_U_12
Pd 0.02331(19) 0.0444(2) 0.0548(2) -0.0002(2) 0.00588(15) 0.00394(18)
Cl1 0.0312(8) 0.0477(9) 0.218(2) -0.0085(10) 0.0273(10) -0.0039(6)
Cl2 0.0283(7) 0.0476(8) 0.1426(15) 0.0081(8) 0.0031(8) -0.0001(6)
N1 0.028(2) 0.042(2) 0.040(3) 0.0044(19) 0.0068(19) -0.0003(17)
N2 0.022(2) 0.045(2) 0.050(3) -0.003(2) 0.003(2) 0.0018(17)
O1 0.026(2) 0.056(2) 0.065(3) 0.0175(17) 0.0099(19) 0.0084(18)
O2 0.028(2) 0.055(2) 0.106(3) -0.023(2) 0.007(2) 0.0001(18)
C1 0.024(3) 0.036(3) 0.046(3) 0.009(2) 0.007(2) -0.0003(18)
C2 0.024(2) 0.035(3) 0.044(3) -0.001(2) 0.008(2) -0.002(2)
C3 0.036(3) 0.055(3) 0.035(3) 0.007(2) 0.012(3) 0.005(2)
C4 0.040(3) 0.058(3) 0.038(3) 0.016(3) 0.003(3) 0.013(2)
C5 0.034(3) 0.060(3) 0.049(4) 0.011(3) 0.016(3) 0.002(2)
C6 0.036(3) 0.064(3) 0.048(4) 0.028(3) 0.009(3) 0.006(2)
C7 0.026(3) 0.039(3) 0.044(3) 0.001(2) 0.004(2) 0.003(2)
C8 0.067(4) 0.044(4) 0.076(5) 0.006(4) 0.001(4) 0.001(3)
C9 0.088(5) 0.064(5) 0.087(6) -0.027(5) -0.013(4) -0.007(4)
C10 0.098(6) 0.129(8) 0.037(5) -0.012(5) -0.014(4) 0.012(5)
C11 0.110(6) 0.077(5) 0.049(5) 0.008(4) -0.008(4) -0.016(4)
C12 0.067(4) 0.048(4) 0.048(4) 0.004(3) 0.000(3) -0.006(3)
C13 0.039(3) 0.039(3) 0.038(3) 0.002(2) 0.006(2) 0.007(2)
C14 0.042(4) 0.049(4) 0.065(4) 0.000(3) 0.009(3) 0.005(3)
C15 0.061(5) 0.079(5) 0.061(4) -0.016(3) 0.004(3) 0.030(4)
C16 0.080(5) 0.048(4) 0.077(5) -0.018(3) -0.006(4) 0.008(4)
C17 0.061(5) 0.055(4) 0.108(6) -0.008(4) 0.008(4) -0.009(4)
C18 0.045(4) 0.051(4) 0.073(4) -0.010(3) 0.012(3) -0.002(3)
C19 0.021(3) 0.036(3) 0.066(4) -0.006(2) 0.003(2) 0.000(2)
C20 0.027(3) 0.027(2) 0.057(3) 0.000(2) 0.003(2) -0.002(2)
C21 0.030(3) 0.057(3) 0.049(4) -0.004(3) -0.010(3) 0.004(2)
C22 0.038(3) 0.056(3) 0.048(4) -0.010(3) 0.006(3) 0.010(2)
C23 0.032(3) 0.058(3) 0.054(4) -0.010(3) -0.008(3) 0.001(2)
C24 0.036(3) 0.056(3) 0.055(4) -0.023(3) 0.006(3) 0.001(2)
C25 0.035(3) 0.038(3) 0.072(4) 0.008(3) 0.018(3) 0.006(2)
C26 0.060(4) 0.057(4) 0.058(4) 0.010(3) 0.016(3) 0.002(3)
C27 0.083(5) 0.094(6) 0.065(5) 0.011(5) 0.018(4) 0.003(4)
C28 0.136(7) 0.119(8) 0.078(7) 0.044(6) 0.043(6) 0.026(6)
C29 0.132(7) 0.078(6) 0.144(10) 0.065(6) 0.075(7) 0.027(5)
C30 0.078(5) 0.056(5) 0.120(7) 0.012(5) 0.042(5) 0.008(3)
C31 0.035(3) 0.041(3) 0.041(3) -0.005(2) 0.006(2) 0.004(2)
C32 0.037(3) 0.058(4) 0.078(4) 0.004(3) -0.001(3) 0.005(3)
C33 0.065(5) 0.056(4) 0.084(5) 0.015(3) 0.022(4) -0.011(4)
C34 0.075(5) 0.050(4) 0.071(4) 0.021(3) 0.019(4) 0.017(4)
C35 0.052(4) 0.066(4) 0.072(4) 0.023(3) 0.003(3) 0.020(3)
C36 0.040(4) 0.049(4) 0.059(4) 0.000(3) 0.009(3) 0.002(3)

loop_
_geom_bond_atom_site_label_1
_geom_bond_atom_site_label_2
_geom_bond_distance
_geom_bond_site_symmetry_2
_geom_bond_publ_flag
Pd N1 2.018(3) . ?
Pd N2 2.019(3) . ?
Pd Cl1 2.2733(13) . ?
Pd Cl2 2.2856(13) . ?
N1 C5 1.330(6) . ?
N1 C4 1.334(5) . ?
N2 C22 1.315(6) . ?
N2 C23 1.347(6) . ?
O1 C1 1.429(5) . ?
O2 C19 1.423(5) . ?
C1 C7 1.532(6) . ?
C1 C13 1.543(6) . ?
C1 C2 1.551(5) . ?
C2 C3 1.367(6) . ?
C2 C6 1.386(6) . ?
C3 C4 1.371(6) . ?
C5 C6 1.376(6) . ?
C7 C12 1.360(6) . ?
C7 C8 1.380(7) . ?
C8 C9 1.362(9) . ?
C9 C10 1.360(9) . ?
C10 C11 1.356(9) . ?
C11 C12 1.357(8) . ?
C13 C18 1.367(6) . ?
C13 C14 1.371(6) . ?
C14 C15 1.374(7) . ?
C15 C16 1.363(8) . ?
C16 C17 1.361(8) . ?
C17 C18 1.375(8) . ?
C19 C25 1.527(7) . ?
C19 C20 1.543(6) . ?
C19 C31 1.546(6) . ?
C20 C21 1.365(6) . ?
C20 C24 1.368(6) . ?
C21 C22 1.373(6) . ?
C23 C24 1.379(7) . ?
C25 C26 1.367(7) . ?
C25 C30 1.385(7) . ?
C26 C27 1.377(8) . ?
C27 C28 1.334(10) . ?
C28 C29 1.359(11) . ?
C29 C30 1.389(11) . ?
C31 C32 1.367(6) . ?
C31 C36 1.370(6) . ?
C32 C33 1.379(8) . ?
C33 C34 1.342(8) . ?
C34 C35 1.352(8) . ?
C35 C36 1.381(7) . ?
